data_7037976
loop_
_publ_author_name
'Powley, Samuel L.'
'Schaefer, Louise'
'Man, Wing Y.'
'Ellis, David'
'Rosair, Georgina M.'
'Welch, Alan J.'

_publ_section_title
;
 Developing nitrosocarborane chemistry.
;
_journal_issue 8
_journal_name_full 'Dalton transactions (Cambridge, England : 2003)'
_journal_page_first 3635
_journal_page_last 3647
_journal_paper_doi 10.1039/c5dt04831a
_journal_volume 45
_journal_year 2016
_chemical_formula_moiety 'C16 H36 B20 N2 O2'
_chemical_formula_sum 'C16 H36 B20 N2 O2'
_chemical_formula_weight 504.67
_space_group_crystal_system monoclinic
_space_group_IT_number 14
_space_group_name_Hall '-P 2yn'
_space_group_name_H-M_alt 'P 1 21/n 1'
_symmetry_space_group_name_Hall '-P 2yn'
_symmetry_space_group_name_H-M 'P 1 21/n 1'
_atom_sites_solution_hydrogens mixed
_atom_sites_solution_primary direct
_audit_creation_date 2015-10-13
_audit_creation_method
;
Olex2 1.2
(compiled 2015.01.26 svn.r3150 for OlexSys, GUI svn.r4998)
;
_audit_update_record
;
2015-12-03 deposited with the CCDC.
2016-01-12 downloaded from the CCDC.
;
_cell_angle_alpha 90
_cell_angle_beta 99.648(3)
_cell_angle_gamma 90
_cell_formula_units_Z 2
_cell_length_a 10.1193(7)
_cell_length_b 10.6700(7)
_cell_length_c 12.4753(8)
_cell_measurement_reflns_used 5528
_cell_measurement_temperature 100.0(2)
_cell_measurement_theta_max 27.006
_cell_measurement_theta_min 2.404
_cell_volume 1327.94(15)
_computing_cell_refinement 'SAINT v7.68A (Bruker, 2009)'
_computing_data_reduction 'SAINT v7.68A (Bruker, 2009)'
_computing_molecular_graphics 'Olex2 (Dolomanov et al., 2009)'
_computing_publication_material 'Olex2 (Dolomanov et al., 2009)'
_computing_structure_refinement 'XL (Sheldrick, 2008)'
_computing_structure_solution 'ShelXS (Sheldrick, 2008)'
_diffrn_ambient_temperature 100.15
_diffrn_measured_fraction_theta_full 0.989
_diffrn_measured_fraction_theta_max 0.984
_diffrn_measurement_device_type 'Bruker APEX-II CCD'
_diffrn_measurement_method '\f and \w scans'
_diffrn_radiation_monochromator graphite
_diffrn_radiation_type MoK\a
_diffrn_radiation_wavelength 0.71073
_diffrn_reflns_av_R_equivalents 0.0503
_diffrn_reflns_av_unetI/netI 0.0395
_diffrn_reflns_laue_measured_fraction_full 0.989
_diffrn_reflns_laue_measured_fraction_max 0.984
_diffrn_reflns_limit_h_max 12
_diffrn_reflns_limit_h_min -12
_diffrn_reflns_limit_k_max 13
_diffrn_reflns_limit_k_min -13
_diffrn_reflns_limit_l_max 15
_diffrn_reflns_limit_l_min -15
_diffrn_reflns_number 19862
_diffrn_reflns_point_group_measured_fraction_full 0.989
_diffrn_reflns_point_group_measured_fraction_max 0.984
_diffrn_reflns_theta_full 26.000
_diffrn_reflns_theta_max 27.162
_diffrn_reflns_theta_min 2.404
_diffrn_standards_number 0
_exptl_absorpt_coefficient_mu 0.067
_exptl_absorpt_correction_T_max 0.7455
_exptl_absorpt_correction_T_min 0.6401
_exptl_absorpt_correction_type multi-scan
_exptl_absorpt_process_details
;
SADABS-2008/1 (Bruker,2008) was used for absorption correction.
wR2(int) was 0.0780 before and 0.0662 after correction.
The Ratio of minimum to maximum transmission is 0.8586.
The \l/2 correction factor is 0.0015.
;
_exptl_crystal_colour yellow
_exptl_crystal_colour_primary yellow
_exptl_crystal_density_diffrn 1.262
_exptl_crystal_description block
_exptl_crystal_F_000 524
_exptl_crystal_size_max 0.54
_exptl_crystal_size_mid 0.22
_exptl_crystal_size_min 0.18
_refine_diff_density_max 0.482
_refine_diff_density_min -0.478
_refine_diff_density_rms 0.049
_refine_ls_extinction_method none
_refine_ls_goodness_of_fit_ref 1.026
_refine_ls_hydrogen_treatment mixed
_refine_ls_matrix_type full
_refine_ls_number_parameters 257
_refine_ls_number_reflns 2902
_refine_ls_number_restraints 31
_refine_ls_restrained_S_all 1.251
_refine_ls_R_factor_all 0.0763
_refine_ls_R_factor_gt 0.0570
_refine_ls_shift/su_max 0.000
_refine_ls_shift/su_mean 0.000
_refine_ls_structure_factor_coef Fsqd
_refine_ls_weighting_details 'w=1/[\s^2^(Fo^2^)+(0.0547P)^2^+1.1822P] where P=(Fo^2^+2Fc^2^)/3'
_refine_ls_weighting_scheme calc
_refine_ls_wR_factor_gt 0.1325
_refine_ls_wR_factor_ref 0.1442
_reflns_Friedel_coverage 0.000
_reflns_number_gt 2254
_reflns_number_total 2902
_reflns_threshold_expression 'I > 2\s(I)'
_cod_data_source_file c5dt04831a1.cif
_cod_data_source_block 5223
_cod_depositor_comments 'Adding full bibliography for 7037966--7037977.cif.'
_cod_database_code 7037976
_shelx_space_group_comment
;
The symmetry employed for this shelxl refinement is uniquely defined
by the following loop, which should always be used as a source of
symmetry information in preference to the above space-group names.
They are only intended as comments.
;
_shelx_estimated_absorpt_t_max 0.988
_shelx_estimated_absorpt_t_min 0.965
_olex2_refinement_description
;
1. Fixed Uiso
 At 1.2 times of:
  All B(H) groups, All C(H) groups, All C(H,H) groups, All C(H,H,H,H) groups
2. Restrained distances
 O2B-C3B = O1-C3
 1.45 with sigma of 0.02
 C7-C8 \\sim C7B-C4
 with sigma of 0.02
 C3B-C4 \\sim C7B-C6B \\sim C5B-C6B \\sim C3-C8 \\sim C3-C4 \\sim C4-C5 \\sim
C7-C6 \\sim C5-C6
 with sigma of 0.02
3. Others
 Sof(H4AA)=Sof(H4AB)=Sof(H7A)=Sof(O2B)=Sof(C3B)=Sof(H3B)=Sof(C5B)=Sof(H5BA)=
 Sof(C6B)=Sof(H6B)=Sof(C7B)=Sof(H7BA)=Sof(H7BB)=1-FVAR(1)
 Sof(O1)=Sof(C3)=Sof(H3A)=Sof(H4BC)=Sof(H4BD)=Sof(C5)=Sof(H5A)=Sof(H5B)=
 Sof(C6)=Sof(H6A)=Sof(H7B)=Sof(C8)=Sof(H8A)=FVAR(1)
4.a Ternary CH refined with riding coordinates:
 C3(H3A), C6(H6A), C3B(H3B), C6B(H6B)
4.b Secondary CH2 refined with riding coordinates:
 C4(H4AA,H4AB), C4(H4BC,H4BD), C5(H5A,H5B), C7B(H7BA,H7BB)
4.c Aromatic/amide H refined with riding coordinates:
 C7(H7A), C7(H7B), C8(H8A), C5B(H5BA)
;
_shelx_shelxl_version_number 2014/7
_olex2_submission_special_instructions 'No special instructions were received'

loop_
_space_group_symop_operation_xyz
'x, y, z'
'-x+1/2, y+1/2, -z+1/2'
'-x, -y, -z'
'x-1/2, -y-1/2, z-1/2'

loop_
_atom_site_label
_atom_site_type_symbol
_atom_site_fract_x
_atom_site_fract_y
_atom_site_fract_z
_atom_site_U_iso_or_equiv
_atom_site_adp_type
_atom_site_occupancy
_atom_site_site_symmetry_order
_atom_site_calc_flag
_atom_site_refinement_flags_posn
_atom_site_refinement_flags_occupancy
_atom_site_disorder_assembly
_atom_site_disorder_group
C1 C -0.05771(17) 0.04007(16) 0.97335(14) 0.0183(4) Uani 1 1 d . . . .
N1 N 0.11797(16) 0.22359(14) 0.91189(12) 0.0227(4) Uani 1 1 d . . . .
O1 O 0.1623(3) 0.3146(2) 0.9929(2) 0.0233(6) Uani 0.751(4) 1 d D P A -1
C2 C -0.01683(18) 0.19649(16) 0.90560(14) 0.0197(4) Uani 1 1 d . . . .
B3 B -0.0759(2) 0.06080(19) 0.83475(17) 0.0207(4) Uani 1 1 d . . . .
H3 H -0.011(2) 0.0120(19) 0.7898(16) 0.025 Uiso 1 1 d R . . .
C3 C 0.2480(3) 0.4088(2) 0.9538(2) 0.0248(7) Uani 0.751(4) 1 d D P A -1
H3A H 0.2777 0.4737 1.0106 0.030 Uiso 0.751(4) 1 calc R P A -1
B4 B -0.1986(2) -0.01780(19) 0.89956(17) 0.0220(4) Uani 1 1 d . . . .
H4 H -0.209(2) -0.117(2) 0.8928(16) 0.026 Uiso 1 1 d R . . .
C4 C 0.3698(2) 0.3387(2) 0.9206(3) 0.0520(7) Uani 1 1 d D . . .
H4AA H 0.4305 0.2659 0.9375 0.062 Uiso 0.249(4) 1 calc R P A -2
H4AB H 0.4246 0.4135 0.9114 0.062 Uiso 0.249(4) 1 calc R P A -2
H4BC H 0.4291 0.3998 0.8924 0.062 Uiso 0.751(4) 1 calc R P A -1
H4BD H 0.4220 0.2977 0.9854 0.062 Uiso 0.751(4) 1 calc R P A -1
B5 B -0.1989(2) 0.06287(19) 1.02469(17) 0.0211(4) Uani 1 1 d . . . .
H5 H -0.205(2) 0.0178(19) 1.0989(16) 0.025 Uiso 1 1 d R . . .
C5 C 0.3262(3) 0.2447(3) 0.8378(2) 0.0276(7) Uani 0.751(4) 1 d D P A -1
H5A H 0.3537 0.1603 0.8659 0.033 Uiso 0.751(4) 1 calc R P A -1
H5B H 0.3677 0.2609 0.7727 0.033 Uiso 0.751(4) 1 calc R P A -1
B6 B -0.0771(2) 0.18584(18) 1.02838(17) 0.0203(4) Uani 1 1 d . . . .
H6 H -0.013(2) 0.2139(19) 1.1036(16) 0.024 Uiso 1 1 d R . . .
C6 C 0.1728(5) 0.2517(4) 0.8079(4) 0.0244(10) Uani 0.751(4) 1 d D P A -1
H6A H 0.1373 0.1919 0.7483 0.029 Uiso 0.751(4) 1 calc R P A -1
B7 B -0.1384(2) 0.21566(19) 0.79706(17) 0.0223(4) Uani 1 1 d . . . .
H7 H -0.107(2) 0.257(2) 0.7296(16) 0.027 Uiso 1 1 d R . . .
C7 C 0.1374(2) 0.3908(2) 0.77508(19) 0.0430(6) Uani 1 1 d D . . .
H7A H 0.0846 0.4019 0.7052 0.052 Uiso 0.249(4) 1 calc R P A -2
H7B H 0.0931 0.4145 0.7048 0.052 Uiso 0.751(4) 1 calc R P A -1
B8 B -0.2509(2) 0.0888(2) 0.79148(18) 0.0249(5) Uani 1 1 d . . . .
H8 H -0.303(2) 0.054(2) 0.7128(17) 0.030 Uiso 1 1 d R . . .
C8 C 0.1727(4) 0.4677(3) 0.8499(3) 0.0284(7) Uani 0.751(4) 1 d D P A -1
H8A H 0.1544 0.5549 0.8427 0.034 Uiso 0.751(4) 1 calc R P A -1
B9 B -0.3266(2) 0.0926(2) 0.91157(19) 0.0265(5) Uani 1 1 d . . . .
H9 H -0.429(2) 0.061(2) 0.9131(17) 0.032 Uiso 1 1 d R . . .
B10 B -0.2517(2) 0.2197(2) 0.99343(18) 0.0244(5) Uani 1 1 d . . . .
H10 H -0.308(2) 0.272(2) 1.0479(17) 0.029 Uiso 1 1 d R . . .
B11 B -0.1381(2) 0.29677(19) 0.92296(17) 0.0228(4) Uani 1 1 d . . . .
H11 H -0.105(2) 0.392(2) 0.9354(16) 0.027 Uiso 1 1 d R . . .
B12 B -0.2900(2) 0.2347(2) 0.84940(18) 0.0262(5) Uani 1 1 d . . . .
H12 H -0.370(2) 0.296(2) 0.8104(17) 0.031 Uiso 1 1 d R . . .
O2B O 0.1634(12) 0.2039(8) 0.8168(10) 0.032(2) Uani 0.249(4) 1 d D P A -2
C3B C 0.2513(9) 0.3097(9) 0.7984(7) 0.036(3) Uani 0.249(4) 1 d D P A -2
H3B H 0.2961 0.2963 0.7337 0.043 Uiso 0.249(4) 1 calc R P A -2
C5B C 0.1150(11) 0.4512(8) 0.8699(7) 0.025(2) Uani 0.249(4) 1 d D P A -2
H5BA H 0.0816 0.5338 0.8751 0.030 Uiso 0.249(4) 1 calc R P A -2
C6B C 0.1548(11) 0.3582(10) 0.9643(10) 0.026(3) Uani 0.249(4) 1 d D P A -2
H6B H 0.1121 0.3763 1.0294 0.031 Uiso 0.249(4) 1 calc R P A -2
C7B C 0.3091(8) 0.3545(9) 0.9892(7) 0.031(2) Uani 0.249(4) 1 d D P A -2
H7BA H 0.3394 0.4349 1.0246 0.037 Uiso 0.249(4) 1 calc R P A -2
H7BB H 0.3347 0.2878 1.0438 0.037 Uiso 0.249(4) 1 calc R P A -2

loop_
_atom_site_aniso_label
_atom_site_aniso_U_11
_atom_site_aniso_U_22
_atom_site_aniso_U_33
_atom_site_aniso_U_23
_atom_site_aniso_U_13
_atom_site_aniso_U_12
C1 0.0179(9) 0.0146(8) 0.0215(8) -0.0008(7) 0.0008(6) 0.0009(7)
N1 0.0218(8) 0.0208(8) 0.0250(8) -0.0025(6) 0.0031(6) -0.0037(6)
O1 0.0251(11) 0.0165(14) 0.0288(14) -0.0067(10) 0.0065(9) -0.0053(10)
C2 0.0220(9) 0.0146(8) 0.0222(9) -0.0003(7) 0.0027(7) 0.0015(7)
B3 0.0207(10) 0.0174(9) 0.0227(10) 0.0003(8) -0.0002(8) 0.0009(8)
C3 0.0230(16) 0.0179(12) 0.0354(15) -0.0050(11) 0.0102(12) -0.0043(12)
B4 0.0185(10) 0.0188(10) 0.0266(10) 0.0005(8) -0.0025(8) -0.0013(8)
C4 0.0221(12) 0.0388(13) 0.097(2) 0.0125(14) 0.0152(13) 0.0033(10)
B5 0.0178(10) 0.0182(9) 0.0276(11) 0.0021(8) 0.0044(8) 0.0019(7)
C5 0.0208(14) 0.0265(13) 0.0372(15) -0.0005(11) 0.0101(11) 0.0061(11)
B6 0.0225(11) 0.0153(9) 0.0238(10) 0.0006(8) 0.0057(8) 0.0023(8)
C6 0.0246(18) 0.024(2) 0.0245(17) -0.0083(19) 0.0031(13) 0.005(2)
B7 0.0221(11) 0.0189(9) 0.0245(10) 0.0030(8) -0.0003(8) 0.0034(8)
C7 0.0402(14) 0.0584(16) 0.0324(11) 0.0140(11) 0.0120(10) 0.0182(11)
B8 0.0215(11) 0.0223(10) 0.0282(11) 0.0031(9) -0.0031(8) 0.0003(8)
C8 0.0287(19) 0.0146(13) 0.0447(18) 0.0064(12) 0.0140(14) -0.0015(13)
B9 0.0191(11) 0.0244(11) 0.0344(12) 0.0046(9) 0.0002(9) 0.0022(8)
B10 0.0226(11) 0.0192(10) 0.0320(11) 0.0037(8) 0.0060(8) 0.0061(8)
B11 0.0234(11) 0.0153(9) 0.0298(11) 0.0015(8) 0.0047(8) 0.0053(8)
B12 0.0206(11) 0.0241(10) 0.0329(11) 0.0065(9) 0.0018(8) 0.0054(8)
O2B 0.031(4) 0.035(6) 0.033(4) -0.002(5) 0.013(3) 0.012(5)
C3B 0.033(6) 0.041(5) 0.039(5) -0.001(4) 0.021(4) -0.017(5)
C5B 0.028(6) 0.012(4) 0.033(5) 0.005(3) 0.000(4) -0.001(4)
C6B 0.024(5) 0.014(6) 0.038(7) -0.012(4) 0.002(4) -0.007(5)
C7B 0.013(4) 0.036(5) 0.045(5) 0.009(4) 0.009(4) 0.001(4)

loop_
_atom_type_symbol
_atom_type_description
_atom_type_scat_dispersion_real
_atom_type_scat_dispersion_imag
_atom_type_scat_source
C C 0.0033 0.0016 'International Tables Vol C Tables 4.2.6.8 and 6.1.1.4'
H H 0.0000 0.0000 'International Tables Vol C Tables 4.2.6.8 and 6.1.1.4'
B B 0.0013 0.0007 'International Tables Vol C Tables 4.2.6.8 and 6.1.1.4'
N N 0.0061 0.0033 'International Tables Vol C Tables 4.2.6.8 and 6.1.1.4'
O O 0.0106 0.0060 'International Tables Vol C Tables 4.2.6.8 and 6.1.1.4'

loop_
_geom_angle_atom_site_label_1
_geom_angle_atom_site_label_2
_geom_angle_atom_site_label_3
_geom_angle
_geom_angle_site_symmetry_1
C1 C1 C2 118.17(17) 3_557
C1 C1 B3 117.36(18) 3_557
C1 C1 B4 123.81(18) 3_557
C1 C1 B5 124.02(19) 3_557
C1 C1 B6 117.83(17) 3_557
B3 C1 C2 56.54(10) .
B3 C1 B6 106.49(13) .
B4 C1 C2 107.45(12) .
B4 C1 B3 63.85(12) .
B4 C1 B6 114.02(14) .
B5 C1 C2 107.33(12) .
B5 C1 B3 114.21(14) .
B5 C1 B4 64.13(12) .
B5 C1 B6 63.68(11) .
B6 C1 C2 56.36(10) .
O1 N1 C6 110.8(2) .
C2 N1 O1 111.98(17) .
C2 N1 C6 119.3(2) .
C2 N1 C6B 111.8(4) .
O2B N1 C2 113.1(5) .
O2B N1 C6B 114.0(6) .
N1 O1 C3 111.6(2) .
N1 C2 C1 115.71(13) .
N1 C2 B3 116.85(14) .
N1 C2 B6 116.74(15) .
N1 C2 B7 126.94(16) .
N1 C2 B11 126.72(15) .
B3 C2 C1 55.25(10) .
B6 C2 C1 55.38(9) .
B6 C2 B3 104.47(13) .
B7 C2 C1 105.90(13) .
B7 C2 B3 63.39(11) .
B7 C2 B6 113.50(15) .
B11 C2 C1 106.19(13) .
B11 C2 B3 113.58(14) .
B11 C2 B6 63.59(12) .
B11 C2 B7 64.68(12) .
C1 B3 C2 68.21(11) .
C1 B3 H3 119.5(11) .
C1 B3 B4 56.94(11) .
C1 B3 B7 110.68(14) .
C1 B3 B8 104.95(14) .
C2 B3 H3 118.7(11) .
C2 B3 B4 111.21(14) .
C2 B3 B7 56.51(11) .
C2 B3 B8 104.57(14) .
B4 B3 H3 122.8(11) .
B4 B3 B7 107.80(15) .
B7 B3 H3 122.0(11) .
B8 B3 H3 126.1(11) .
B8 B3 B4 59.32(12) .
B8 B3 B7 58.79(12) .
O1 C3 H3A 111.4 .
O1 C3 C4 107.4(2) .
O1 C3 C8 109.1(3) .
C4 C3 H3A 111.4 .
C8 C3 H3A 111.4 .
C8 C3 C4 106.0(2) .
C1 B4 B3 59.22(11) .
C1 B4 H4 118.1(11) .
C1 B4 B5 57.90(11) .
C1 B4 B8 107.35(14) .
C1 B4 B9 105.90(15) .
B3 B4 H4 119.5(11) .
B5 B4 B3 105.72(14) .
B5 B4 H4 122.3(11) .
B8 B4 B3 60.03(12) .
B8 B4 H4 124.3(11) .
B8 B4 B5 108.16(15) .
B8 B4 B9 60.69(12) .
B9 B4 B3 107.27(15) .
B9 B4 H4 127.1(11) .
B9 B4 B5 59.84(12) .
C3 C4 H4BC 109.4 .
C3 C4 H4BD 109.4 .
H4AA C4 H4AB 108.6 .
H4BC C4 H4BD 108.0 .
C5 C4 C3 111.1(2) .
C5 C4 H4BC 109.4 .
C5 C4 H4BD 109.4 .
C3B C4 H4AA 110.3 .
C3B C4 H4AB 110.3 .
C7B C4 H4AA 110.3 .
C7B C4 H4AB 110.3 .
C7B C4 C3B 107.0(5) .
C1 B5 B4 57.97(11) .
C1 B5 H5 116.6(11) .
C1 B5 B6 59.40(11) .
C1 B5 B9 105.99(15) .
C1 B5 B10 107.22(15) .
B4 B5 H5 123.9(11) .
B4 B5 B6 105.87(14) .
B6 B5 H5 116.8(11) .
B9 B5 B4 59.87(12) .
B9 B5 H5 129.7(11) .
B9 B5 B6 107.16(14) .
B9 B5 B10 60.39(12) .
B10 B5 B4 107.85(15) .
B10 B5 H5 124.2(11) .
B10 B5 B6 59.88(12) .
C4 C5 H5A 110.0 .
C4 C5 H5B 110.0 .
C4 C5 C6 108.3(3) .
H5A C5 H5B 108.4 .
C6 C5 H5A 110.0 .
C6 C5 H5B 110.0 .
C1 B6 C2 68.25(11) .
C1 B6 B5 56.91(11) .
C1 B6 H6 120.0(11) .
C1 B6 B10 105.03(14) .
C1 B6 B11 110.50(14) .
C2 B6 B5 111.37(14) .
C2 B6 H6 119.6(11) .
C2 B6 B10 104.45(14) .
C2 B6 B11 56.18(11) .
B5 B6 H6 122.0(11) .
B5 B6 B11 108.15(15) .
B10 B6 B5 59.63(12) .
B10 B6 H6 125.2(11) .
B10 B6 B11 58.91(12) .
B11 B6 H6 122.1(11) .
N1 C6 C5 106.3(3) .
N1 C6 H6A 111.8 .
N1 C6 C7 108.0(3) .
C5 C6 H6A 111.8 .
C5 C6 C7 106.7(3) .
C7 C6 H6A 111.8 .
C2 B7 B3 60.10(11) .
C2 B7 H7 114.9(12) .
C2 B7 B8 108.58(14) .
C2 B7 B11 57.32(11) .
C2 B7 B12 106.14(15) .
B3 B7 H7 117.2(12) .
B8 B7 B3 60.17(12) .
B8 B7 H7 124.9(11) .
B8 B7 B11 108.14(15) .
B8 B7 B12 60.67(13) .
B11 B7 B3 105.37(14) .
B11 B7 H7 123.1(12) .
B12 B7 B3 107.19(15) .
B12 B7 H7 130.1(12) .
B12 B7 B11 59.84(12) .
C6 C7 H7B 123.1 .
C8 C7 C6 113.8(3) .
C8 C7 H7B 123.1 .
C3B C7 H7A 124.9 .
C5B C7 H7A 124.9 .
C5B C7 C3B 110.2(5) .
B3 B8 H8 121.2(11) .
B3 B8 B9 106.97(15) .
B3 B8 B12 107.38(15) .
B4 B8 B3 60.65(12) .
B4 B8 H8 119.9(11) .
B4 B8 B9 59.66(12) .
B4 B8 B12 107.97(15) .
B7 B8 B3 61.03(12) .
B7 B8 B4 110.71(14) .
B7 B8 H8 120.5(11) .
B7 B8 B9 108.23(15) .
B7 B8 B12 60.07(12) .
B9 B8 H8 122.9(11) .
B12 B8 H8 123.3(11) .
B12 B8 B9 59.20(12) .
C3 C8 H8A 123.1 .
C7 C8 C3 113.8(3) .
C7 C8 H8A 123.1 .
B4 B9 B8 59.65(12) .
B4 B9 H9 120.0(12) .
B4 B9 B10 107.83(15) .
B5 B9 B4 60.29(12) .
B5 B9 B8 107.70(15) .
B5 B9 H9 119.7(11) .
B5 B9 B10 59.95(12) .
B8 B9 H9 123.0(11) .
B10 B9 B8 107.15(15) .
B10 B9 H9 122.7(11) .
B12 B9 B4 108.80(16) .
B12 B9 B5 108.90(15) .
B12 B9 B8 60.24(13) .
B12 B9 H9 122.9(12) .
B12 B9 B10 60.07(12) .
B5 B10 B6 60.49(11) .
B5 B10 B9 59.66(12) .
B5 B10 H10 120.3(11) .
B5 B10 B12 108.16(15) .
B6 B10 B9 107.06(14) .
B6 B10 H10 123.0(11) .
B9 B10 H10 121.2(11) .
B11 B10 B5 110.54(15) .
B11 B10 B6 60.98(12) .
B11 B10 B9 108.56(16) .
B11 B10 H10 121.2(11) .
B11 B10 B12 60.34(13) .
B12 B10 B6 107.70(15) .
B12 B10 B9 59.45(13) .
B12 B10 H10 121.7(11) .
C2 B11 B6 60.23(11) .
C2 B11 B7 58.00(11) .
C2 B11 B10 108.71(14) .
C2 B11 H11 114.0(11) .
C2 B11 B12 106.53(14) .
B6 B11 H11 117.1(11) .
B7 B11 B6 105.81(14) .
B7 B11 H11 122.6(11) .
B10 B11 B6 60.12(12) .
B10 B11 B7 107.85(15) .
B10 B11 H11 125.6(11) .
B10 B11 B12 60.32(13) .
B12 B11 B6 107.02(15) .
B12 B11 B7 59.65(12) .
B12 B11 H11 130.4(11) .
B7 B12 B8 59.26(12) .
B7 B12 B10 107.75(15) .
B7 B12 B11 60.51(12) .
B7 B12 H12 121.8(12) .
B8 B12 H12 122.6(11) .
B9 B12 B7 108.68(15) .
B9 B12 B8 60.56(13) .
B9 B12 B10 60.49(12) .
B9 B12 B11 108.58(15) .
B9 B12 H12 121.0(12) .
B10 B12 B8 107.72(15) .
B10 B12 B11 59.33(12) .
B10 B12 H12 121.7(11) .
B11 B12 B8 107.55(15) .
B11 B12 H12 121.4(12) .
N1 O2B C3B 108.5(8) .
C4 C3B H3B 112.4 .
C7 C3B C4 117.9(6) .
C7 C3B O2B 90.4(6) .
C7 C3B H3B 112.4 .
O2B C3B C4 109.4(7) .
O2B C3B H3B 112.4 .
C7 C5B H5BA 126.5 .
C7 C5B C6B 106.9(7) .
C6B C5B H5BA 126.5 .
N1 C6B H6B 113.8 .
C5B C6B N1 104.6(8) .
C5B C6B H6B 113.8 .
C7B C6B N1 102.6(8) .
C7B C6B C5B 107.3(10) .
C7B C6B H6B 113.8 .
C4 C7B C6B 120.4(9) .
C4 C7B H7BA 107.2 .
C4 C7B H7BB 107.2 .
C6B C7B H7BA 107.2 .
C6B C7B H7BB 107.2 .
H7BA C7B H7BB 106.9 .

loop_
_geom_bond_atom_site_label_1
_geom_bond_atom_site_label_2
_geom_bond_distance
_geom_bond_site_symmetry_2
C1 C1 1.509(3) 3_557
C1 C2 1.946(2) .
C1 B3 1.722(3) .
C1 B4 1.680(3) .
C1 B5 1.679(3) .
C1 B6 1.724(3) .
N1 O1 1.419(3) .
N1 C2 1.384(2) .
N1 C6 1.523(6) .
N1 O2B 1.359(12) .
N1 C6B 1.596(12) .
O1 C3 1.463(3) .
C2 B3 1.749(3) .
C2 B6 1.745(3) .
C2 B7 1.682(3) .
C2 B11 1.670(3) .
B3 H3 1.07(2) .
B3 B4 1.799(3) .
B3 B7 1.803(3) .
B3 B8 1.788(3) .
C3 H3A 1.0000 .
C3 C4 1.557(4) .
C3 C8 1.525(4) .
B4 H4 1.07(2) .
B4 B5 1.783(3) .
B4 B8 1.775(3) .
B4 B9 1.776(3) .
C4 H4AA 0.9900 .
C4 H4AB 0.9900 .
C4 H4BC 0.9900 .
C4 H4BD 0.9900 .
C4 C5 1.453(4) .
C4 C3B 1.801(9) .
C4 C7B 1.147(8) .
B5 H5 1.05(2) .
B5 B6 1.796(3) .
B5 B9 1.775(3) .
B5 B10 1.780(3) .
C5 H5A 0.9900 .
C5 H5B 0.9900 .
C5 C6 1.536(6) .
B6 H6 1.09(2) .
B6 B10 1.785(3) .
B6 B11 1.800(3) .
C6 H6A 1.0000 .
C6 C7 1.565(4) .
B7 H7 1.04(2) .
B7 B8 1.763(3) .
B7 B11 1.793(3) .
B7 B12 1.777(3) .
C7 H7A 0.9500 .
C7 H7B 0.9500 .
C7 C8 1.250(4) .
C7 C3B 1.432(10) .
C7 C5B 1.398(10) .
B8 H8 1.10(2) .
B8 B9 1.794(3) .
B8 B12 1.788(3) .
C8 H8A 0.9500 .
B9 H9 1.09(2) .
B9 B10 1.788(3) .
B9 B12 1.769(3) .
B10 H10 1.11(2) .
B10 B11 1.763(3) .
B10 B12 1.781(3) .
B11 H11 1.07(2) .
B11 B12 1.781(3) .
B12 H12 1.08(2) .
O2B C3B 1.480(10) .
C3B H3B 1.0000 .
C5B H5BA 0.9500 .
C5B C6B 1.542(11) .
C6B H6B 1.0000 .
C6B C7B 1.540(11) .
C7B H7BA 0.9900 .
C7B H7BB 0.9900 .

loop_
_geom_torsion_atom_site_label_1
_geom_torsion_atom_site_label_2
_geom_torsion_atom_site_label_3
_geom_torsion_atom_site_label_4
_geom_torsion
_geom_torsion_site_symmetry_1
C1 C1 B3 C2 -107.2(2) 3_557
C1 C1 B3 B4 116.3(2) 3_557
C1 C1 B3 B7 -145.36(19) 3_557
C1 C1 B3 B8 152.83(19) 3_557
C1 C1 B4 B3 -106.7(2) 3_557
C1 C1 B4 B5 115.1(2) 3_557
C1 C1 B4 B8 -144.0(2) 3_557
C1 C1 B4 B9 152.4(2) 3_557
C1 C1 B5 B4 -114.8(2) 3_557
C1 C1 B5 B6 107.1(2) 3_557
C1 C1 B5 B9 -152.1(2) 3_557
C1 C1 B5 B10 144.6(2) 3_557
C1 C1 B6 C2 106.9(2) 3_557
C1 C1 B6 B5 -116.4(2) 3_557
C1 C1 B6 B10 -153.29(19) 3_557
C1 C1 B6 B11 144.78(19) 3_557
C1 C2 B3 B4 38.25(12) .
C1 C2 B3 B7 136.09(15) .
C1 C2 B3 B8 100.56(15) .
C1 C2 B6 B5 -38.07(12) .
C1 C2 B6 B10 -100.69(14) .
C1 C2 B6 B11 -136.14(14) .
C1 C2 B7 B3 -36.34(12) .
C1 C2 B7 B8 0.67(18) .
C1 C2 B7 B11 100.72(14) .
C1 C2 B7 B12 64.52(16) .
C1 C2 B11 B6 36.43(12) .
C1 C2 B11 B7 -100.26(14) .
C1 C2 B11 B10 -0.47(18) .
C1 C2 B11 B12 -64.06(16) .
C1 B3 B4 B5 35.88(12) .
C1 B3 B4 B8 138.09(15) .
C1 B3 B4 B9 98.55(15) .
C1 B3 B7 C2 43.50(14) .
C1 B3 B7 B8 -95.38(16) .
C1 B3 B7 B11 7.01(19) .
C1 B3 B7 B12 -55.58(18) .
C1 B3 B8 B4 -35.41(13) .
C1 B3 B8 B7 105.40(15) .
C1 B3 B8 B9 3.57(18) .
C1 B3 B8 B12 65.83(17) .
C1 B4 B5 B6 36.68(12) .
C1 B4 B5 B9 137.61(15) .
C1 B4 B5 B10 99.52(15) .
C1 B4 B8 B3 36.96(14) .
C1 B4 B8 B7 0.7(2) .
C1 B4 B8 B9 -98.85(16) .
C1 B4 B8 B12 -63.29(19) .
C1 B4 B9 B5 -36.43(13) .
C1 B4 B9 B8 101.28(15) .
C1 B4 B9 B10 1.46(19) .
C1 B4 B9 B12 65.09(19) .
C1 B5 B6 C2 43.13(13) .
C1 B5 B6 B10 137.79(15) .
C1 B5 B6 B11 103.08(15) .
C1 B5 B9 B4 36.48(13) .
C1 B5 B9 B8 -1.08(19) .
C1 B5 B9 B10 -101.03(15) .
C1 B5 B9 B12 -64.87(18) .
C1 B5 B10 B6 -37.26(13) .
C1 B5 B10 B9 98.95(16) .
C1 B5 B10 B11 -1.1(2) .
C1 B5 B10 B12 63.23(18) .
C1 B6 B10 B5 35.65(13) .
C1 B6 B10 B9 -3.01(18) .
C1 B6 B10 B11 -105.16(15) .
C1 B6 B10 B12 -65.61(17) .
C1 B6 B11 C2 -43.40(14) .
C1 B6 B11 B7 -6.19(19) .
C1 B6 B11 B10 95.62(16) .
C1 B6 B11 B12 56.25(18) .
N1 O1 C3 C4 -58.9(3) .
N1 O1 C3 C8 55.6(3) .
N1 C2 B3 C1 103.92(16) .
N1 C2 B3 B4 142.17(15) .
N1 C2 B3 B7 -119.99(18) .
N1 C2 B3 B8 -155.52(15) .
N1 C2 B6 C1 -104.03(15) .
N1 C2 B6 B5 -142.10(15) .
N1 C2 B6 B10 155.27(15) .
N1 C2 B6 B11 119.83(17) .
N1 C2 B7 B3 104.79(19) .
N1 C2 B7 B8 141.79(17) .
N1 C2 B7 B11 -118.15(19) .
N1 C2 B7 B12 -154.35(17) .
N1 C2 B11 B6 -104.85(19) .
N1 C2 B11 B7 118.5(2) .
N1 C2 B11 B10 -141.75(18) .
N1 C2 B11 B12 154.66(17) .
N1 C6 C7 C8 52.3(4) .
N1 O2B C3B C4 48.2(9) .
N1 O2B C3B C7 -71.7(8) .
N1 C6B C7B C4 59.1(11) .
O1 N1 C2 C1 -102.47(17) .
O1 N1 C2 B3 -164.74(16) .
O1 N1 C2 B6 -40.1(2) .
O1 N1 C2 B7 119.6(2) .
O1 N1 C2 B11 35.7(2) .
O1 N1 C6 C5 61.7(3) .
O1 N1 C6 C7 -52.5(4) .
O1 C3 C4 C5 58.0(3) .
O1 C3 C8 C7 -58.9(4) .
C2 C1 B3 B4 -136.48(14) .
C2 C1 B3 B7 -38.19(12) .
C2 C1 B3 B8 -100.00(14) .
C2 C1 B4 B3 37.03(12) .
C2 C1 B4 B5 -101.22(13) .
C2 C1 B4 B8 -0.29(18) .
C2 C1 B4 B9 -63.91(16) .
C2 C1 B5 B4 101.41(13) .
C2 C1 B5 B6 -36.71(12) .
C2 C1 B5 B9 64.07(16) .
C2 C1 B5 B10 0.77(17) .
C2 C1 B6 B5 136.74(14) .
C2 C1 B6 B10 99.85(14) .
C2 C1 B6 B11 37.92(12) .
C2 N1 O1 C3 -136.0(2) .
C2 N1 C6 C5 -166.1(2) .
C2 N1 C6 C7 79.7(3) .
C2 N1 O2B C3B 137.1(7) .
C2 N1 C6B C5B -81.6(8) .
C2 N1 C6B C7B 166.5(6) .
C2 B3 B4 C1 -43.31(13) .
C2 B3 B4 B5 -7.43(18) .
C2 B3 B4 B8 94.78(15) .
C2 B3 B4 B9 55.25(18) .
C2 B3 B7 B8 -138.88(16) .
C2 B3 B7 B11 -36.49(13) .
C2 B3 B7 B12 -99.08(16) .
C2 B3 B8 B4 -106.29(15) .
C2 B3 B8 B7 34.52(13) .
C2 B3 B8 B9 -67.31(17) .
C2 B3 B8 B12 -5.05(18) .
C2 B6 B10 B5 106.57(15) .
C2 B6 B10 B9 67.91(17) .
C2 B6 B10 B11 -34.24(13) .
C2 B6 B10 B12 5.31(18) .
C2 B6 B11 B7 37.20(13) .
C2 B6 B11 B10 139.02(15) .
C2 B6 B11 B12 99.65(15) .
C2 B7 B8 B3 -36.97(14) .
C2 B7 B8 B4 -0.9(2) .
C2 B7 B8 B9 62.75(18) .
C2 B7 B8 B12 98.49(16) .
C2 B7 B11 B6 -38.24(13) .
C2 B7 B11 B10 -101.31(15) .
C2 B7 B11 B12 -139.00(15) .
C2 B7 B12 B8 -102.59(15) .
C2 B7 B12 B9 -66.17(18) .
C2 B7 B12 B10 -2.13(19) .
C2 B7 B12 B11 35.09(13) .
C2 B11 B12 B7 -35.48(13) .
C2 B11 B12 B8 1.89(19) .
C2 B11 B12 B9 65.95(19) .
C2 B11 B12 B10 102.48(15) .
B3 C1 B4 B5 -138.24(14) .
B3 C1 B4 B8 -37.31(14) .
B3 C1 B4 B9 -100.93(15) .
B3 C1 B5 B4 40.95(14) .
B3 C1 B5 B6 -97.17(15) .
B3 C1 B5 B9 3.61(19) .
B3 C1 B5 B10 -59.69(18) .
B3 C1 B6 C2 -27.42(13) .
B3 C1 B6 B5 109.32(15) .
B3 C1 B6 B10 72.43(16) .
B3 C1 B6 B11 10.50(18) .
B3 C2 B6 C1 26.69(12) .
B3 C2 B6 B5 -11.38(18) .
B3 C2 B6 B10 -74.01(15) .
B3 C2 B6 B11 -109.45(15) .
B3 C2 B7 B8 37.00(14) .
B3 C2 B7 B11 137.06(15) .
B3 C2 B7 B12 100.86(16) .
B3 C2 B11 B6 95.04(15) .
B3 C2 B11 B7 -41.65(14) .
B3 C2 B11 B10 58.14(19) .
B3 C2 B11 B12 -5.46(19) .
B3 B4 B5 C1 -36.47(12) .
B3 B4 B5 B6 0.21(18) .
B3 B4 B5 B9 101.14(15) .
B3 B4 B5 B10 63.05(17) .
B3 B4 B8 B7 -36.24(15) .
B3 B4 B8 B9 -135.80(15) .
B3 B4 B8 B12 -100.25(16) .
B3 B4 B9 B5 -98.48(15) .
B3 B4 B9 B8 39.23(14) .
B3 B4 B9 B10 -60.59(18) .
B3 B4 B9 B12 3.0(2) .
B3 B7 B8 B4 36.08(15) .
B3 B7 B8 B9 99.72(16) .
B3 B7 B8 B12 135.46(15) .
B3 B7 B11 C2 37.77(13) .
B3 B7 B11 B6 -0.46(19) .
B3 B7 B11 B10 -63.54(18) .
B3 B7 B11 B12 -101.23(16) .
B3 B7 B12 B8 -39.57(14) .
B3 B7 B12 B9 -3.1(2) .
B3 B7 B12 B10 60.89(18) .
B3 B7 B12 B11 98.11(15) .
B3 B8 B9 B4 -39.44(14) .
B3 B8 B9 B5 -1.60(19) .
B3 B8 B9 B10 61.55(18) .
B3 B8 B9 B12 100.47(16) .
B3 B8 B12 B7 40.02(14) .
B3 B8 B12 B9 -99.75(16) .
B3 B8 B12 B10 -60.49(19) .
B3 B8 B12 B11 2.1(2) .
C3 C4 C5 C6 2.6(3) .
B4 C1 B3 C2 136.48(14) .
B4 C1 B3 B7 98.29(16) .
B4 C1 B3 B8 36.48(13) .
B4 C1 B5 B6 -138.12(14) .
B4 C1 B5 B9 -37.34(14) .
B4 C1 B5 B10 -100.64(16) .
B4 C1 B6 C2 -95.62(15) .
B4 C1 B6 B5 41.12(14) .
B4 C1 B6 B10 4.23(19) .
B4 C1 B6 B11 -57.70(19) .
B4 B3 B7 C2 104.08(15) .
B4 B3 B7 B8 -34.81(14) .
B4 B3 B7 B11 67.58(17) .
B4 B3 B7 B12 4.99(19) .
B4 B3 B8 B7 140.81(16) .
B4 B3 B8 B9 38.98(14) .
B4 B3 B8 B12 101.24(16) .
B4 B5 B6 C1 -36.04(12) .
B4 B5 B6 C2 7.09(18) .
B4 B5 B6 B10 101.74(15) .
B4 B5 B6 B11 67.03(17) .
B4 B5 B9 B8 -37.56(14) .
B4 B5 B9 B10 -137.52(16) .
B4 B5 B9 B12 -101.36(17) .
B4 B5 B10 B6 -98.35(15) .
B4 B5 B10 B9 37.86(14) .
B4 B5 B10 B11 -62.19(19) .
B4 B5 B10 B12 2.1(2) .
B4 B8 B9 B5 37.84(14) .
B4 B8 B9 B10 100.99(16) .
B4 B8 B9 B12 139.91(16) .
B4 B8 B12 B7 104.02(16) .
B4 B8 B12 B9 -35.75(15) .
B4 B8 B12 B10 3.5(2) .
B4 B8 B12 B11 66.09(19) .
B4 B9 B10 B5 -38.04(14) .
B4 B9 B10 B6 1.0(2) .
B4 B9 B10 B11 65.39(18) .
B4 B9 B10 B12 101.86(17) .
B4 B9 B12 B7 0.1(2) .
B4 B9 B12 B8 35.95(14) .
B4 B9 B12 B10 -100.21(16) .
B4 B9 B12 B11 -64.17(19) .
C4 C3 C8 C7 56.4(3) .
C4 C5 C6 N1 -60.7(3) .
C4 C5 C6 C7 54.4(4) .
B5 C1 B3 C2 95.41(14) .
B5 C1 B3 B4 -41.07(14) .
B5 C1 B3 B7 57.22(19) .
B5 C1 B3 B8 -4.59(18) .
B5 C1 B4 B3 138.24(14) .
B5 C1 B4 B8 100.93(16) .
B5 C1 B4 B9 37.31(14) .
B5 C1 B6 C2 -136.74(14) .
B5 C1 B6 B10 -36.89(13) .
B5 C1 B6 B11 -98.82(16) .
B5 B4 B8 B3 98.04(15) .
B5 B4 B8 B7 61.81(19) .
B5 B4 B8 B9 -37.76(14) .
B5 B4 B8 B12 -2.2(2) .
B5 B4 B9 B8 137.71(15) .
B5 B4 B9 B10 37.89(14) .
B5 B4 B9 B12 101.51(17) .
B5 B6 B10 B9 -38.66(14) .
B5 B6 B10 B11 -140.81(16) .
B5 B6 B10 B12 -101.26(16) .
B5 B6 B11 C2 -104.01(15) .
B5 B6 B11 B7 -66.80(17) .
B5 B6 B11 B10 35.01(14) .
B5 B6 B11 B12 -4.36(19) .
B5 B9 B10 B6 39.05(14) .
B5 B9 B10 B11 103.43(16) .
B5 B9 B10 B12 139.90(16) .
B5 B9 B12 B7 64.2(2) .
B5 B9 B12 B8 100.04(16) .
B5 B9 B12 B10 -36.11(15) .
B5 B9 B12 B11 -0.1(2) .
B5 B10 B11 C2 1.0(2) .
B5 B10 B11 B6 -35.96(14) .
B5 B10 B11 B7 62.38(19) .
B5 B10 B11 B12 99.77(17) .
B5 B10 B12 B7 -66.03(19) .
B5 B10 B12 B8 -3.5(2) .
B5 B10 B12 B9 35.81(15) .
B5 B10 B12 B11 -103.77(16) .
C5 C6 C7 C8 -61.6(4) .
B6 C1 B3 C2 27.36(13) .
B6 C1 B3 B4 -109.12(15) .
B6 C1 B3 B7 -10.83(18) .
B6 C1 B3 B8 -72.64(16) .
B6 C1 B4 B3 97.32(15) .
B6 C1 B4 B5 -40.93(14) .
B6 C1 B4 B8 60.00(19) .
B6 C1 B4 B9 -3.62(19) .
B6 C1 B5 B4 138.12(14) .
B6 C1 B5 B9 100.78(15) .
B6 C1 B5 B10 37.48(13) .
B6 C2 B3 C1 -26.74(12) .
B6 C2 B3 B4 11.51(18) .
B6 C2 B3 B7 109.35(15) .
B6 C2 B3 B8 73.83(16) .
B6 C2 B7 B3 -94.99(15) .
B6 C2 B7 B8 -57.98(18) .
B6 C2 B7 B11 42.07(14) .
B6 C2 B7 B12 5.87(19) .
B6 C2 B11 B7 -136.69(15) .
B6 C2 B11 B10 -36.90(14) .
B6 C2 B11 B12 -100.49(16) .
B6 B5 B9 B4 98.72(15) .
B6 B5 B9 B8 61.17(18) .
B6 B5 B9 B10 -38.79(14) .
B6 B5 B9 B12 -2.6(2) .
B6 B5 B10 B9 136.21(16) .
B6 B5 B10 B11 36.16(15) .
B6 B5 B10 B12 100.49(16) .
B6 B10 B11 C2 36.95(14) .
B6 B10 B11 B7 98.35(15) .
B6 B10 B11 B12 135.73(15) .
B6 B10 B12 B7 -2.10(19) .
B6 B10 B12 B8 60.44(19) .
B6 B10 B12 B9 99.74(16) .
B6 B10 B12 B11 -39.84(14) .
B6 B11 B12 B7 -98.68(15) .
B6 B11 B12 B8 -61.31(18) .
B6 B11 B12 B9 2.7(2) .
B6 B11 B12 B10 39.27(14) .
C6 N1 O1 C3 -0.2(3) .
C6 N1 C2 C1 125.9(2) .
C6 N1 C2 B3 63.6(3) .
C6 N1 C2 B6 -171.7(2) .
C6 N1 C2 B7 -12.1(3) .
C6 N1 C2 B11 -95.9(3) .
C6 C7 C8 C3 2.8(4) .
B7 C2 B3 C1 -136.09(15) .
B7 C2 B3 B4 -97.84(16) .
B7 C2 B3 B8 -35.53(14) .
B7 C2 B6 C1 93.60(14) .
B7 C2 B6 B5 55.52(18) .
B7 C2 B6 B10 -7.10(18) .
B7 C2 B6 B11 -42.55(14) .
B7 C2 B11 B6 136.69(15) .
B7 C2 B11 B10 99.79(17) .
B7 C2 B11 B12 36.20(14) .
B7 B3 B4 C1 -103.50(15) .
B7 B3 B4 B5 -67.62(17) .
B7 B3 B4 B8 34.59(14) .
B7 B3 B4 B9 -4.95(19) .
B7 B3 B8 B4 -140.81(16) .
B7 B3 B8 B9 -101.83(16) .
B7 B3 B8 B12 -39.56(14) .
B7 B8 B9 B4 -103.81(16) .
B7 B8 B9 B5 -65.97(18) .
B7 B8 B9 B10 -2.82(19) .
B7 B8 B9 B12 36.10(14) .
B7 B8 B12 B9 -139.77(15) .
B7 B8 B12 B10 -100.51(16) .
B7 B8 B12 B11 -37.93(14) .
B7 B11 B12 B8 37.37(14) .
B7 B11 B12 B9 101.42(16) .
B7 B11 B12 B10 137.95(15) .
C7 C5B C6B N1 -33.1(10) .
C7 C5B C6B C7B 75.4(10) .
B8 B3 B4 C1 -138.09(15) .
B8 B3 B4 B5 -102.21(15) .
B8 B3 B4 B9 -39.54(14) .
B8 B3 B7 C2 138.88(16) .
B8 B3 B7 B11 102.39(16) .
B8 B3 B7 B12 39.80(14) .
B8 B4 B5 C1 -99.47(15) .
B8 B4 B5 B6 -62.79(17) .
B8 B4 B5 B9 38.14(14) .
B8 B4 B5 B10 0.05(19) .
B8 B4 B9 B5 -137.71(15) .
B8 B4 B9 B10 -99.82(16) .
B8 B4 B9 B12 -36.19(15) .
B8 B7 B11 C2 100.85(15) .
B8 B7 B11 B6 62.62(18) .
B8 B7 B11 B10 -0.46(19) .
B8 B7 B11 B12 -38.15(14) .
B8 B7 B12 B9 36.42(15) .
B8 B7 B12 B10 100.46(16) .
B8 B7 B12 B11 137.68(15) .
B8 B9 B10 B5 -100.89(16) .
B8 B9 B10 B6 -61.85(18) .
B8 B9 B10 B11 2.54(19) .
B8 B9 B10 B12 39.00(14) .
B8 B9 B12 B7 -35.87(14) .
B8 B9 B12 B10 -136.15(15) .
B8 B9 B12 B11 -100.11(16) .
C8 C3 C4 C5 -58.5(3) .
B9 B4 B5 C1 -137.61(15) .
B9 B4 B5 B6 -100.93(15) .
B9 B4 B5 B10 -38.09(14) .
B9 B4 B8 B3 135.80(15) .
B9 B4 B8 B7 99.57(17) .
B9 B4 B8 B12 35.56(15) .
B9 B5 B6 C1 -98.76(16) .
B9 B5 B6 C2 -55.63(18) .
B9 B5 B6 B10 39.03(14) .
B9 B5 B6 B11 4.32(19) .
B9 B5 B10 B6 -136.21(16) .
B9 B5 B10 B11 -100.05(17) .
B9 B5 B10 B12 -35.72(15) .
B9 B8 B12 B7 139.77(16) .
B9 B8 B12 B10 39.27(14) .
B9 B8 B12 B11 101.84(16) .
B9 B10 B11 C2 -62.70(19) .
B9 B10 B11 B6 -99.65(15) .
B9 B10 B11 B7 -1.30(19) .
B9 B10 B11 B12 36.08(14) .
B9 B10 B12 B7 -101.84(16) .
B9 B10 B12 B8 -39.30(14) .
B9 B10 B12 B11 -139.58(15) .
B10 B5 B6 C1 -137.79(15) .
B10 B5 B6 C2 -94.66(16) .
B10 B5 B6 B11 -34.71(14) .
B10 B5 B9 B4 137.52(16) .
B10 B5 B9 B8 99.96(16) .
B10 B5 B9 B12 36.16(15) .
B10 B6 B11 C2 -139.02(15) .
B10 B6 B11 B7 -101.81(16) .
B10 B6 B11 B12 -39.37(14) .
B10 B9 B12 B7 100.28(16) .
B10 B9 B12 B8 136.15(15) .
B10 B9 B12 B11 36.04(14) .
B10 B11 B12 B7 -137.95(15) .
B10 B11 B12 B8 -100.58(16) .
B10 B11 B12 B9 -36.53(14) .
B11 C2 B3 C1 -93.87(15) .
B11 C2 B3 B4 -55.63(18) .
B11 C2 B3 B7 42.21(15) .
B11 C2 B3 B8 6.69(19) .
B11 C2 B6 C1 136.14(14) .
B11 C2 B6 B5 98.07(16) .
B11 C2 B6 B10 35.45(13) .
B11 C2 B7 B3 -137.06(15) .
B11 C2 B7 B8 -100.05(16) .
B11 C2 B7 B12 -36.20(14) .
B11 B6 B10 B5 140.81(16) .
B11 B6 B10 B9 102.15(16) .
B11 B6 B10 B12 39.55(14) .
B11 B7 B8 B3 -97.68(15) .
B11 B7 B8 B4 -61.60(19) .
B11 B7 B8 B9 2.04(19) .
B11 B7 B8 B12 37.78(14) .
B11 B7 B12 B8 -137.68(15) .
B11 B7 B12 B9 -101.26(16) .
B11 B7 B12 B10 -37.22(14) .
B11 B10 B12 B7 37.74(14) .
B11 B10 B12 B8 100.28(16) .
B11 B10 B12 B9 139.58(15) .
B12 B7 B8 B3 -135.46(15) .
B12 B7 B8 B4 -99.38(17) .
B12 B7 B8 B9 -35.74(14) .
B12 B7 B11 C2 139.00(15) .
B12 B7 B11 B6 100.76(16) .
B12 B7 B11 B10 37.69(14) .
B12 B8 B9 B4 -139.91(16) .
B12 B8 B9 B5 -102.07(16) .
B12 B8 B9 B10 -38.92(14) .
B12 B9 B10 B5 -139.90(16) .
B12 B9 B10 B6 -100.85(16) .
B12 B9 B10 B11 -36.46(14) .
B12 B10 B11 C2 -98.79(16) .
B12 B10 B11 B6 -135.73(15) .
B12 B10 B11 B7 -37.38(14) .
O2B N1 C2 C1 104.2(4) .
O2B N1 C2 B3 42.0(4) .
O2B N1 C2 B6 166.6(4) .
O2B N1 C2 B7 -33.7(5) .
O2B N1 C2 B11 -117.6(4) .
O2B N1 C6B C5B 48.3(10) .
O2B N1 C6B C7B -63.6(9) .
C3B C4 C7B C6B -4.5(11) .
C3B C7 C5B C6B -34.1(9) .
C5B C7 C3B C4 -20.4(8) .
C5B C7 C3B O2B 91.9(7) .
C5B C6B C7B C4 -50.8(13) .
C6B N1 C2 C1 -125.4(4) .
C6B N1 C2 B3 172.3(4) .
C6B N1 C2 B6 -63.0(5) .
C6B N1 C2 B7 96.7(5) .
C6B N1 C2 B11 12.8(5) .
C6B N1 O2B C3B 7.9(10) .
C7B C4 C3B C7 45.8(8) .
C7B C4 C3B O2B -55.4(9) .
